data_1572662
loop_
_publ_author_name
'Tran, Ba L.'
'Fuller, 3rd, Jack T'
'Erickson, Jeremy D.'
'Ginovska, Bojana'
'Raugei, Simone'

_publ_section_title
;
 Direct observation of &#x3b2;-alkynyl eliminations from unstrained
 propargylic alkoxide Cu(i) complexes by C-C bond cleavage.
;
_journal_issue 42
_journal_name_full 'Chemical science'
_journal_page_first 17481
_journal_page_last 17489
_journal_paper_doi 10.1039/d4sc02982h
_journal_volume 15
_journal_year 2024
_chemical_formula_moiety 'C77 H61 Cu N2'
_chemical_formula_sum 'C77 H61 Cu N2'
_chemical_formula_weight 1077.81
_space_group_crystal_system monoclinic
_space_group_IT_number 14
_space_group_name_Hall '-P 2ybc'
_space_group_name_H-M_alt 'P 1 21/c 1'
_atom_sites_solution_hydrogens geom
_audit_creation_date 2024-03-06
_audit_creation_method
;
Olex2 1.5
(compiled 2024.02.16 svn.r378c4104 for OlexSys, GUI svn.r6928)
;
_audit_update_record
;
2024-04-04 deposited with the CCDC.	2024-09-17 downloaded from the CCDC.
;
_cell_angle_alpha 90
_cell_angle_beta 105.731(5)
_cell_angle_gamma 90
_cell_formula_units_Z 4
_cell_length_a 11.1755(13)
_cell_length_b 29.096(3)
_cell_length_c 18.610(2)
_cell_measurement_reflns_used 9955
_cell_measurement_temperature 100(2)
_cell_measurement_theta_max 30.50
_cell_measurement_theta_min 2.27
_cell_volume 5824.6(11)
_computing_cell_refinement 'SAINT V8.40B (?, 2016)'
_computing_data_reduction 'SAINT V8.40B (?, 2016)'
_computing_molecular_graphics 'Olex2 1.5 (Dolomanov et al., 2009)'
_computing_publication_material 'Olex2 1.5 (Dolomanov et al., 2009)'
_computing_structure_refinement 'SHELXL 2018/3 (Sheldrick, 2015)'
_computing_structure_solution 'SHELXT 2018/2 (Sheldrick, 2018)'
_diffrn_ambient_temperature 100.00
_diffrn_measured_fraction_theta_full 1.000
_diffrn_measured_fraction_theta_max 0.994
_diffrn_measurement_device_type 'Bruker APEX-II CCD'
_diffrn_measurement_method '\f and \w scans'
_diffrn_radiation_type MoK\a
_diffrn_radiation_wavelength 0.71073
_diffrn_reflns_av_R_equivalents 0.0433
_diffrn_reflns_av_unetI/netI 0.0236
_diffrn_reflns_Laue_measured_fraction_full 1.000
_diffrn_reflns_Laue_measured_fraction_max 0.994
_diffrn_reflns_limit_h_max 15
_diffrn_reflns_limit_h_min -15
_diffrn_reflns_limit_k_max 41
_diffrn_reflns_limit_k_min -40
_diffrn_reflns_limit_l_max 26
_diffrn_reflns_limit_l_min -26
_diffrn_reflns_number 164915
_diffrn_reflns_point_group_measured_fraction_full 1.000
_diffrn_reflns_point_group_measured_fraction_max 0.994
_diffrn_reflns_theta_full 25.242
_diffrn_reflns_theta_max 30.538
_diffrn_reflns_theta_min 1.893
_exptl_absorpt_coefficient_mu 0.422
_exptl_absorpt_correction_T_max 0.7461
_exptl_absorpt_correction_T_min 0.6925
_exptl_absorpt_correction_type multi-scan
_exptl_absorpt_process_details
;
SADABS-2016/2 (Bruker,2016/2) was used for absorption correction.
wR2(int) was 0.0793 before and 0.0514 after correction.
The Ratio of minimum to maximum transmission is 0.9282.
The \l/2 correction factor is Not present.
;
_exptl_crystal_colour colourless
_exptl_crystal_colour_primary colourless
_exptl_crystal_density_diffrn 1.229
_exptl_crystal_description block
_exptl_crystal_F_000 2264
_exptl_crystal_size_max 0.311
_exptl_crystal_size_mid 0.29
_exptl_crystal_size_min 0.166
_refine_diff_density_max 0.591
_refine_diff_density_min -0.509
_refine_diff_density_rms 0.056
_refine_ls_extinction_method none
_refine_ls_goodness_of_fit_ref 1.032
_refine_ls_hydrogen_treatment constr
_refine_ls_matrix_type full
_refine_ls_number_parameters 723
_refine_ls_number_reflns 17721
_refine_ls_number_restraints 0
_refine_ls_restrained_S_all 1.032
_refine_ls_R_factor_all 0.0520
_refine_ls_R_factor_gt 0.0415
_refine_ls_shift/su_max 0.003
_refine_ls_shift/su_mean 0.000
_refine_ls_structure_factor_coef Fsqd
_refine_ls_weighting_details 'w=1/[\s^2^(Fo^2^)+(0.0497P)^2^+3.7317P] where P=(Fo^2^+2Fc^2^)/3'
_refine_ls_weighting_scheme calc
_refine_ls_wR_factor_gt 0.1054
_refine_ls_wR_factor_ref 0.1140
_reflns_Friedel_coverage 0.000
_reflns_number_gt 15129
_reflns_number_total 17721
_reflns_threshold_expression 'I > 2\s(I)'
_cod_data_source_file d4sc02982h3.cif
_cod_data_source_block ba102_final_a
_cod_depositor_comments 'Adding full bibliography for 1572662--1572672.cif.'
_cod_original_cell_volume 5824.4(12)
_cod_database_code 1572662
_shelx_shelxl_version_number 2018/3
_shelx_space_group_comment
;
The symmetry employed for this shelxl refinement is uniquely defined
by the following loop, which should always be used as a source of
symmetry information in preference to the above space-group names.
They are only intended as comments.
;
_shelx_estimated_absorpt_t_max 0.933
_shelx_estimated_absorpt_t_min 0.880
_olex2_refinement_description
;
1. Fixed Uiso
 At 1.2 times of:
  All C(H) groups
 At 1.5 times of:
  All C(H,H,H) groups
2.a Ternary CH refined with riding coordinates:
 C24(H24), C10(H10), C43(H43), C57(H57)
2.b Aromatic/amide H refined with riding coordinates:
 C6(H6), C8(H8), C3(H3), C41(H41), C2(H2), C32(H32), C22(H22), C59(H59),
 C39(H39), C21(H21), C63(H63), C20(H20), C33(H33), C55(H55), C36(H36), C30(H30),
  C18(H18), C12(H12), C19(H19), C65(H65), C34(H34), C69(H69), C45(H45),
 C51(H51), C67(H67), C35(H35), C66(H66), C26(H26), C60(H60), C54(H54), C27(H27),
  C62(H62), C77(H77), C68(H68), C49(H49), C61(H61), C73(H73), C52(H52),
 C53(H53), C76(H76), C13(H13), C75(H75), C16(H16), C48(H48), C14(H14), C47(H47),
  C28(H28), C29(H29), C15(H15), C46(H46), C74(H74)
2.c Idealised Me refined as rotating group:
 C23(H23A,H23B,H23C), C56(H56A,H56B,H56C)
;

loop_
_space_group_symop_operation_xyz
'x, y, z'
'-x, y+1/2, -z+1/2'
'-x, -y, -z'
'x, -y-1/2, z-1/2'

loop_
_atom_site_label
_atom_site_type_symbol
_atom_site_fract_x
_atom_site_fract_y
_atom_site_fract_z
_atom_site_U_iso_or_equiv
_atom_site_adp_type
_atom_site_occupancy
_atom_site_site_symmetry_order
_atom_site_calc_flag
_atom_site_refinement_flags_posn
_atom_site_refinement_flags_adp
_atom_site_refinement_flags_occupancy
_atom_site_disorder_assembly
_atom_site_disorder_group
Cu1 Cu 0.57873(2) 0.65986(2) 0.27212(2) 0.02172(5) Uani 1 1 d . . . . .
N2 N 0.81581(10) 0.61315(4) 0.28580(6) 0.01727(19) Uani 1 1 d . . . . .
N1 N 0.71312(10) 0.58099(4) 0.35368(6) 0.01604(19) Uani 1 1 d . . . . .
C1 C 0.70545(12) 0.61554(4) 0.30339(7) 0.0168(2) Uani 1 1 d . . . . .
C7 C 0.43084(12) 0.55408(4) 0.45968(7) 0.0199(2) Uani 1 1 d . . . . .
C37 C 0.84725(12) 0.64367(4) 0.23274(7) 0.0182(2) Uani 1 1 d . . . . .
C24 C 0.50071(12) 0.52737(4) 0.27296(7) 0.0199(2) Uani 1 1 d . . . . .
H24 H 0.581109 0.534369 0.261390 0.024 Uiso 1 1 calc R U . . .
C5 C 0.62938(12) 0.58947(4) 0.46122(7) 0.0172(2) Uani 1 1 d . . . . .
C58 C 1.07204(13) 0.68656(4) 0.38263(7) 0.0214(2) Uani 1 1 d . . . . .
C6 C 0.53445(12) 0.58032(4) 0.49522(7) 0.0192(2) Uani 1 1 d . . . . .
H6 H 0.540754 0.592261 0.543624 0.023 Uiso 1 1 calc R U . . .
C8 C 0.42182(12) 0.53731(5) 0.38824(7) 0.0203(2) Uani 1 1 d . . . . .
H8 H 0.351141 0.519601 0.363677 0.024 Uiso 1 1 calc R U . . .
C4 C 0.61672(11) 0.57150(4) 0.38962(7) 0.0168(2) Uani 1 1 d . . . . .
C42 C 0.90647(13) 0.68531(4) 0.25765(7) 0.0202(2) Uani 1 1 d . . . . .
C9 C 0.51357(12) 0.54573(4) 0.35162(7) 0.0177(2) Uani 1 1 d . . . . .
C3 C 0.89040(12) 0.57805(4) 0.32413(7) 0.0201(2) Uani 1 1 d . . . . .
H3 H 0.970999 0.569848 0.320787 0.024 Uiso 1 1 calc R U . . .
C31 C 0.48971(13) 0.47508(5) 0.27267(7) 0.0208(2) Uani 1 1 d . . . . .
C41 C 0.93431(14) 0.71420(5) 0.20431(7) 0.0234(3) Uani 1 1 d . . . . .
H41 H 0.974161 0.742774 0.219711 0.028 Uiso 1 1 calc R U . . .
C23 C 0.32990(13) 0.54482(5) 0.49751(8) 0.0251(3) Uani 1 1 d . . . . .
H23A H 0.354636 0.557303 0.548311 0.038 Uiso 1 1 calc R U . . .
H23B H 0.316839 0.511597 0.499598 0.038 Uiso 1 1 calc R U . . .
H23C H 0.252599 0.559542 0.469214 0.038 Uiso 1 1 calc R U . . .
C38 C 0.81212(13) 0.63091(4) 0.15742(7) 0.0205(2) Uani 1 1 d . . . . .
C2 C 0.82541(12) 0.55778(4) 0.36729(7) 0.0195(2) Uani 1 1 d . . . . .
H2 H 0.851636 0.532627 0.400367 0.023 Uiso 1 1 calc R U . . .
C32 C 0.37573(14) 0.45270(5) 0.26080(8) 0.0246(3) Uani 1 1 d . . . . .
H32 H 0.300992 0.470077 0.249746 0.030 Uiso 1 1 calc R U . . .
C10 C 0.74244(12) 0.61839(4) 0.50000(7) 0.0190(2) Uani 1 1 d . . . . .
H10 H 0.781120 0.628524 0.460073 0.023 Uiso 1 1 calc R U . . .
C50 C 0.64612(14) 0.59413(5) 0.05591(8) 0.0248(3) Uani 1 1 d . . . . .
C22 C 0.81276(13) 0.56336(5) 0.61073(8) 0.0240(3) Uani 1 1 d . . . . .
H22 H 0.729301 0.561538 0.613593 0.029 Uiso 1 1 calc R U . . .
C64 C 0.90429(13) 0.74791(5) 0.35349(7) 0.0219(2) Uani 1 1 d . . . . .
C59 C 1.09871(15) 0.68090(5) 0.45972(8) 0.0282(3) Uani 1 1 d . . . . .
H59 H 1.033808 0.683512 0.483533 0.034 Uiso 1 1 calc R U . . .
C17 C 0.84039(12) 0.58990(4) 0.55472(7) 0.0201(2) Uani 1 1 d . . . . .
C44 C 0.81811(15) 0.54434(5) 0.13554(8) 0.0266(3) Uani 1 1 d . . . . .
C43 C 0.73796(14) 0.58693(5) 0.13223(7) 0.0229(3) Uani 1 1 d . . . . .
H43 H 0.687095 0.581646 0.168163 0.027 Uiso 1 1 calc R U . . .
C57 C 0.93857(13) 0.69819(4) 0.34029(7) 0.0202(2) Uani 1 1 d . . . . .
H57 H 0.884747 0.678405 0.362556 0.024 Uiso 1 1 calc R U . . .
C40 C 0.90487(14) 0.70203(5) 0.12891(8) 0.0236(3) Uani 1 1 d . . . . .
C25 C 0.39932(13) 0.55118(5) 0.21240(7) 0.0237(3) Uani 1 1 d . . . . .
C39 C 0.84352(14) 0.66057(5) 0.10653(8) 0.0234(3) Uani 1 1 d . . . . .
H39 H 0.822543 0.652311 0.055239 0.028 Uiso 1 1 calc R U . . .
C11 C 0.70232(13) 0.66231(5) 0.53265(8) 0.0227(2) Uani 1 1 d . . . . .
C21 C 0.90532(14) 0.53959(5) 0.66231(8) 0.0271(3) Uani 1 1 d . . . . .
H21 H 0.884895 0.522139 0.700478 0.033 Uiso 1 1 calc R U . . .
C63 C 1.16930(15) 0.68302(5) 0.34918(9) 0.0286(3) Uani 1 1 d . . . . .
H63 H 1.152754 0.686322 0.296612 0.034 Uiso 1 1 calc R U . . .
C20 C 1.02725(14) 0.54124(5) 0.65831(9) 0.0285(3) Uani 1 1 d . . . . .
H20 H 1.090827 0.525607 0.694307 0.034 Uiso 1 1 calc R U . . .
C70 C 0.46323(14) 0.70839(5) 0.25320(9) 0.0298(3) Uani 1 1 d . . . . .
C33 C 0.37087(16) 0.40488(5) 0.26508(9) 0.0312(3) Uani 1 1 d . . . . .
H33 H 0.292825 0.389928 0.257293 0.037 Uiso 1 1 calc R U . . .
C55 C 0.66556(16) 0.57601(5) -0.00946(8) 0.0304(3) Uani 1 1 d . . . . .
H55 H 0.735628 0.556992 -0.007090 0.037 Uiso 1 1 calc R U . . .
C36 C 0.59769(14) 0.44858(5) 0.28720(8) 0.0269(3) Uani 1 1 d . . . . .
H36 H 0.675960 0.463295 0.294462 0.032 Uiso 1 1 calc R U . . .
C30 C 0.37800(16) 0.53581(6) 0.13853(8) 0.0322(3) Uani 1 1 d . . . . .
H30 H 0.423595 0.510342 0.127923 0.039 Uiso 1 1 calc R U . . .
C18 C 0.96275(13) 0.58998(5) 0.55008(8) 0.0265(3) Uani 1 1 d . . . . .
H18 H 0.983165 0.606772 0.511247 0.032 Uiso 1 1 calc R U . . .
C12 C 0.63856(16) 0.69560(5) 0.48262(9) 0.0326(3) Uani 1 1 d . . . . .
H12 H 0.623029 0.690574 0.430450 0.039 Uiso 1 1 calc R U . . .
C19 C 1.05576(14) 0.56592(6) 0.60128(9) 0.0304(3) Uani 1 1 d . . . . .
H19 H 1.138647 0.566402 0.597168 0.036 Uiso 1 1 calc R U . . .
C56 C 0.93386(16) 0.73348(5) 0.07124(8) 0.0295(3) Uani 1 1 d . . . . .
H56A H 0.916131 0.765341 0.082024 0.044 Uiso 1 1 calc R U . . .
H56B H 0.882365 0.724952 0.021513 0.044 Uiso 1 1 calc R U . . .
H56C H 1.021877 0.730550 0.072782 0.044 Uiso 1 1 calc R U . . .
C65 C 0.99261(15) 0.78177(5) 0.37865(9) 0.0300(3) Uani 1 1 d . . . . .
H65 H 1.078130 0.774853 0.385862 0.036 Uiso 1 1 calc R U . . .
C34 C 0.47898(18) 0.37905(5) 0.28059(9) 0.0350(3) Uani 1 1 d . . . . .
H34 H 0.475167 0.346531 0.283895 0.042 Uiso 1 1 calc R U . . .
C69 C 0.77965(15) 0.75940(6) 0.34305(9) 0.0320(3) Uani 1 1 d . . . . .
H69 H 0.717487 0.736759 0.325026 0.038 Uiso 1 1 calc R U . . .
C45 C 0.94169(17) 0.54621(6) 0.13429(10) 0.0348(3) Uani 1 1 d . . . . .
H45 H 0.980306 0.575218 0.133398 0.042 Uiso 1 1 calc R U . . .
C51 C 0.54190(16) 0.62124(6) 0.05148(9) 0.0326(3) Uani 1 1 d . . . . .
H51 H 0.527163 0.633199 0.095813 0.039 Uiso 1 1 calc R U . . .
C67 C 0.83324(19) 0.83663(6) 0.38390(9) 0.0378(4) Uani 1 1 d . . . . .
H67 H 0.809522 0.866645 0.394726 0.045 Uiso 1 1 calc R U . . .
C35 C 0.59231(17) 0.40077(6) 0.29122(9) 0.0335(3) Uani 1 1 d . . . . .
H35 H 0.666600 0.383158 0.301277 0.040 Uiso 1 1 calc R U . . .
C66 C 0.95725(18) 0.82610(5) 0.39357(10) 0.0373(4) Uani 1 1 d . . . . .
H66 H 1.018785 0.849106 0.410455 0.045 Uiso 1 1 calc R U . . .
C72 C 0.30147(14) 0.77442(5) 0.24963(9) 0.0288(3) Uani 1 1 d . . . . .
C26 C 0.33251(15) 0.58894(6) 0.22603(9) 0.0308(3) Uani 1 1 d . . . . .
H26 H 0.345615 0.599915 0.275643 0.037 Uiso 1 1 calc R U . . .
C60 C 1.21869(17) 0.67152(6) 0.50209(9) 0.0361(3) Uani 1 1 d . . . . .
H60 H 1.235112 0.666833 0.554380 0.043 Uiso 1 1 calc R U . . .
C54 C 0.58196(18) 0.58585(6) -0.07825(9) 0.0356(4) Uani 1 1 d . . . . .
H54 H 0.595674 0.573652 -0.122701 0.043 Uiso 1 1 calc R U . . .
C71 C 0.39127(15) 0.73884(6) 0.25121(9) 0.0312(3) Uani 1 1 d . . . . .
C27 C 0.24656(18) 0.61088(7) 0.16778(10) 0.0407(4) Uani 1 1 d . . . . .
H27 H 0.202491 0.636930 0.177870 0.049 Uiso 1 1 calc R U . . .
C62 C 1.29024(16) 0.67470(6) 0.39196(10) 0.0343(3) Uani 1 1 d . . . . .
H62 H 1.355911 0.672966 0.368624 0.041 Uiso 1 1 calc R U . . .
C77 C 0.21503(15) 0.78654(5) 0.18306(10) 0.0324(3) Uani 1 1 d . . . . .
H77 H 0.216332 0.771433 0.138019 0.039 Uiso 1 1 calc R U . . .
C68 C 0.74453(17) 0.80338(7) 0.35851(10) 0.0385(4) Uani 1 1 d . . . . .
H68 H 0.659127 0.810428 0.351514 0.046 Uiso 1 1 calc R U . . .
C49 C 0.76351(18) 0.50119(5) 0.13771(9) 0.0347(3) Uani 1 1 d . . . . .
H49 H 0.679317 0.499194 0.139090 0.042 Uiso 1 1 calc R U . . .
C61 C 1.31501(16) 0.66896(6) 0.46814(10) 0.0354(3) Uani 1 1 d . . . . .
H61 H 1.397607 0.663275 0.497319 0.042 Uiso 1 1 calc R U . . .
C73 C 0.29679(16) 0.79735(6) 0.31486(10) 0.0341(3) Uani 1 1 d . . . . .
H73 H 0.354736 0.789637 0.360886 0.041 Uiso 1 1 calc R U . . .
C52 C 0.45923(18) 0.63098(7) -0.01719(10) 0.0399(4) Uani 1 1 d . . . . .
H52 H 0.388699 0.649816 -0.019925 0.048 Uiso 1 1 calc R U . . .
C53 C 0.48024(18) 0.61296(6) -0.08215(9) 0.0377(4) Uani 1 1 d . . . . .
H53 H 0.423813 0.619525 -0.129245 0.045 Uiso 1 1 calc R U . . .
C76 C 0.12672(16) 0.82056(6) 0.18184(10) 0.0356(3) Uani 1 1 d . . . . .
H76 H 0.068328 0.828398 0.136040 0.043 Uiso 1 1 calc R U . . .
C13 C 0.59758(18) 0.73594(6) 0.50813(12) 0.0438(4) Uani 1 1 d . . . . .
H13 H 0.555583 0.758469 0.473432 0.053 Uiso 1 1 calc R U . . .
C75 C 0.12345(16) 0.84293(5) 0.24654(11) 0.0359(4) Uani 1 1 d . . . . .
H75 H 0.063278 0.866173 0.245416 0.043 Uiso 1 1 calc R U . . .
C16 C 0.72519(18) 0.67094(5) 0.60848(9) 0.0336(3) Uani 1 1 d . . . . .
H16 H 0.770766 0.649275 0.643550 0.040 Uiso 1 1 calc R U . . .
C48 C 0.8321(2) 0.46123(6) 0.13785(10) 0.0446(5) Uani 1 1 d . . . . .
H48 H 0.794367 0.432114 0.139223 0.054 Uiso 1 1 calc R U . . .
C14 C 0.6177(2) 0.74342(6) 0.58392(12) 0.0452(4) Uani 1 1 d . . . . .
H14 H 0.587531 0.770568 0.601356 0.054 Uiso 1 1 calc R U . . .
C47 C 0.9545(2) 0.46361(6) 0.13600(11) 0.0453(5) Uani 1 1 d . . . . .
H47 H 1.000710 0.436208 0.135890 0.054 Uiso 1 1 calc R U . . .
C28 C 0.22495(18) 0.59495(7) 0.09528(10) 0.0429(4) Uani 1 1 d . . . . .
H28 H 0.165253 0.609665 0.055798 0.052 Uiso 1 1 calc R U . . .
C29 C 0.29097(18) 0.55742(7) 0.08068(9) 0.0413(4) Uani 1 1 d . . . . .
H29 H 0.276712 0.546413 0.031012 0.050 Uiso 1 1 calc R U . . .
C15 C 0.6818(2) 0.71124(6) 0.63378(11) 0.0437(4) Uani 1 1 d . . . . .
H15 H 0.696688 0.716429 0.685864 0.052 Uiso 1 1 calc R U . . .
C46 C 1.0099(2) 0.50601(6) 0.13432(11) 0.0437(4) Uani 1 1 d . . . . .
H46 H 1.094252 0.507744 0.133180 0.052 Uiso 1 1 calc R U . . .
C74 C 0.20857(17) 0.83127(6) 0.31330(10) 0.0359(3) Uani 1 1 d . . . . .
H74 H 0.206575 0.846511 0.358105 0.043 Uiso 1 1 calc R U . . .

loop_
_atom_site_aniso_label
_atom_site_aniso_U_11
_atom_site_aniso_U_22
_atom_site_aniso_U_33
_atom_site_aniso_U_23
_atom_site_aniso_U_13
_atom_site_aniso_U_12
Cu1 0.02314(8) 0.02241(8) 0.02042(8) 0.00391(6) 0.00728(6) 0.00404(6)
N2 0.0212(5) 0.0159(4) 0.0163(5) 0.0000(4) 0.0079(4) -0.0016(4)
N1 0.0179(5) 0.0173(4) 0.0136(4) 0.0008(3) 0.0056(4) -0.0012(4)
C1 0.0205(5) 0.0166(5) 0.0141(5) -0.0001(4) 0.0062(4) -0.0019(4)
C7 0.0215(6) 0.0218(6) 0.0183(6) 0.0009(4) 0.0087(5) -0.0007(4)
C37 0.0220(6) 0.0181(5) 0.0165(5) 0.0003(4) 0.0088(5) -0.0021(4)
C24 0.0222(6) 0.0238(6) 0.0149(5) -0.0025(4) 0.0071(5) -0.0054(5)
C5 0.0201(5) 0.0172(5) 0.0147(5) 0.0009(4) 0.0054(4) -0.0012(4)
C58 0.0304(7) 0.0138(5) 0.0214(6) -0.0011(4) 0.0095(5) -0.0022(5)
C6 0.0226(6) 0.0208(5) 0.0154(5) -0.0005(4) 0.0069(5) -0.0005(4)
C8 0.0201(6) 0.0234(6) 0.0183(6) -0.0016(4) 0.0064(5) -0.0042(4)
C4 0.0192(5) 0.0173(5) 0.0152(5) 0.0020(4) 0.0072(4) -0.0016(4)
C42 0.0262(6) 0.0199(6) 0.0164(5) -0.0019(4) 0.0090(5) -0.0042(5)
C9 0.0200(5) 0.0195(5) 0.0139(5) 0.0000(4) 0.0052(4) -0.0022(4)
C3 0.0206(6) 0.0193(5) 0.0218(6) 0.0005(4) 0.0081(5) 0.0009(4)
C31 0.0256(6) 0.0239(6) 0.0140(5) -0.0035(4) 0.0072(5) -0.0043(5)
C41 0.0326(7) 0.0203(6) 0.0193(6) -0.0023(5) 0.0105(5) -0.0080(5)
C23 0.0245(6) 0.0313(7) 0.0229(6) -0.0027(5) 0.0124(5) -0.0049(5)
C38 0.0260(6) 0.0193(5) 0.0181(6) -0.0021(4) 0.0092(5) -0.0045(5)
C2 0.0215(6) 0.0178(5) 0.0194(6) 0.0024(4) 0.0060(5) 0.0014(4)
C32 0.0267(6) 0.0279(7) 0.0215(6) -0.0047(5) 0.0103(5) -0.0059(5)
C10 0.0230(6) 0.0194(5) 0.0149(5) -0.0006(4) 0.0057(5) -0.0043(4)
C50 0.0341(7) 0.0232(6) 0.0181(6) -0.0024(5) 0.0088(5) -0.0108(5)
C22 0.0230(6) 0.0263(6) 0.0227(6) 0.0028(5) 0.0060(5) -0.0024(5)
C64 0.0301(7) 0.0212(6) 0.0152(5) -0.0006(4) 0.0074(5) 0.0020(5)
C59 0.0352(8) 0.0286(7) 0.0233(7) 0.0042(5) 0.0124(6) 0.0044(6)
C17 0.0213(6) 0.0216(6) 0.0163(5) -0.0019(4) 0.0033(5) -0.0043(4)
C44 0.0400(8) 0.0210(6) 0.0186(6) -0.0019(5) 0.0077(6) -0.0052(5)
C43 0.0321(7) 0.0216(6) 0.0172(6) -0.0030(4) 0.0103(5) -0.0089(5)
C57 0.0287(6) 0.0179(5) 0.0166(5) -0.0024(4) 0.0105(5) -0.0046(5)
C40 0.0319(7) 0.0225(6) 0.0190(6) -0.0001(5) 0.0113(5) -0.0063(5)
C25 0.0265(6) 0.0273(6) 0.0167(6) 0.0012(5) 0.0047(5) -0.0067(5)
C39 0.0323(7) 0.0229(6) 0.0173(6) -0.0023(5) 0.0106(5) -0.0073(5)
C11 0.0278(6) 0.0198(6) 0.0216(6) -0.0036(5) 0.0084(5) -0.0060(5)
C21 0.0291(7) 0.0275(7) 0.0239(7) 0.0035(5) 0.0056(5) -0.0001(5)
C63 0.0342(7) 0.0293(7) 0.0258(7) -0.0006(5) 0.0141(6) 0.0001(6)
C20 0.0271(7) 0.0301(7) 0.0256(7) -0.0019(5) 0.0024(5) 0.0034(5)
C70 0.0266(7) 0.0290(7) 0.0360(8) -0.0017(6) 0.0125(6) -0.0001(5)
C33 0.0419(8) 0.0298(7) 0.0254(7) -0.0061(6) 0.0148(6) -0.0134(6)
C55 0.0432(9) 0.0281(7) 0.0211(7) -0.0037(5) 0.0106(6) -0.0050(6)
C36 0.0285(7) 0.0317(7) 0.0200(6) -0.0035(5) 0.0059(5) -0.0005(5)
C30 0.0405(8) 0.0372(8) 0.0179(6) -0.0004(6) 0.0061(6) -0.0057(7)
C18 0.0250(6) 0.0317(7) 0.0234(6) -0.0014(5) 0.0077(5) -0.0058(5)
C12 0.0356(8) 0.0269(7) 0.0307(8) -0.0032(6) 0.0010(6) 0.0017(6)
C19 0.0223(6) 0.0386(8) 0.0295(7) -0.0025(6) 0.0059(6) -0.0010(6)
C56 0.0447(8) 0.0271(7) 0.0196(6) 0.0002(5) 0.0136(6) -0.0126(6)
C65 0.0348(8) 0.0196(6) 0.0366(8) -0.0027(5) 0.0114(6) 0.0006(5)
C34 0.0569(10) 0.0236(7) 0.0267(7) -0.0019(5) 0.0153(7) -0.0019(7)
C69 0.0310(7) 0.0376(8) 0.0267(7) -0.0028(6) 0.0066(6) 0.0033(6)
C45 0.0437(9) 0.0249(7) 0.0381(9) -0.0010(6) 0.0151(7) -0.0020(6)
C51 0.0370(8) 0.0390(8) 0.0228(7) -0.0032(6) 0.0101(6) -0.0042(6)
C67 0.0583(11) 0.0288(8) 0.0275(7) 0.0029(6) 0.0139(7) 0.0186(7)
C35 0.0434(9) 0.0318(8) 0.0254(7) -0.0015(6) 0.0091(6) 0.0078(6)
C66 0.0487(10) 0.0204(7) 0.0431(9) -0.0037(6) 0.0128(8) 0.0015(6)
C72 0.0274(7) 0.0232(6) 0.0351(8) 0.0032(5) 0.0073(6) -0.0005(5)
C26 0.0339(8) 0.0313(7) 0.0241(7) 0.0002(6) 0.0029(6) 0.0002(6)
C60 0.0415(9) 0.0408(9) 0.0257(7) 0.0076(6) 0.0085(7) 0.0095(7)
C54 0.0533(10) 0.0335(8) 0.0197(7) -0.0047(6) 0.0094(7) -0.0091(7)
C71 0.0301(7) 0.0299(7) 0.0329(8) 0.0039(6) 0.0072(6) 0.0014(6)
C27 0.0424(9) 0.0378(9) 0.0366(9) 0.0061(7) 0.0016(7) 0.0051(7)
C62 0.0334(8) 0.0355(8) 0.0379(9) -0.0001(7) 0.0160(7) 0.0037(6)
C77 0.0338(8) 0.0271(7) 0.0344(8) 0.0018(6) 0.0059(6) -0.0001(6)
C68 0.0400(9) 0.0463(10) 0.0288(8) 0.0031(7) 0.0089(7) 0.0185(7)
C49 0.0499(10) 0.0246(7) 0.0263(7) 0.0013(5) 0.0048(7) -0.0103(6)
C61 0.0335(8) 0.0341(8) 0.0376(9) 0.0056(6) 0.0080(7) 0.0093(6)
C73 0.0359(8) 0.0302(7) 0.0344(8) 0.0026(6) 0.0065(7) 0.0030(6)
C52 0.0374(9) 0.0491(10) 0.0307(8) -0.0001(7) 0.0049(7) -0.0001(7)
C53 0.0456(9) 0.0414(9) 0.0213(7) 0.0021(6) 0.0008(6) -0.0108(7)
C76 0.0310(8) 0.0289(7) 0.0428(9) 0.0058(6) 0.0028(7) 0.0013(6)
C13 0.0428(10) 0.0296(8) 0.0526(11) -0.0061(7) 0.0022(8) 0.0074(7)
C75 0.0325(8) 0.0251(7) 0.0508(10) 0.0059(7) 0.0126(7) 0.0032(6)
C16 0.0576(10) 0.0227(6) 0.0230(7) -0.0029(5) 0.0152(7) -0.0073(6)
C48 0.0711(13) 0.0211(7) 0.0332(9) 0.0011(6) -0.0004(9) -0.0062(8)
C14 0.0533(11) 0.0277(8) 0.0601(12) -0.0157(8) 0.0248(10) -0.0029(7)
C47 0.0677(13) 0.0271(8) 0.0354(9) -0.0013(7) 0.0042(9) 0.0093(8)
C28 0.0436(10) 0.0490(10) 0.0283(8) 0.0130(7) -0.0038(7) -0.0031(8)
C29 0.0492(10) 0.0517(10) 0.0186(7) 0.0029(7) 0.0014(7) -0.0091(8)
C15 0.0725(13) 0.0297(8) 0.0371(9) -0.0136(7) 0.0292(9) -0.0132(8)
C46 0.0513(11) 0.0342(9) 0.0457(10) 0.0009(7) 0.0135(9) 0.0082(8)
C74 0.0411(9) 0.0288(7) 0.0401(9) -0.0005(6) 0.0147(7) 0.0011(6)

loop_
_atom_type_symbol
_atom_type_description
_atom_type_scat_dispersion_real
_atom_type_scat_dispersion_imag
_atom_type_scat_source
C C 0.0033 0.0016 'International Tables Vol C Tables 4.2.6.8 and 6.1.1.4'
H H 0.0000 0.0000 'International Tables Vol C Tables 4.2.6.8 and 6.1.1.4'
Cu Cu 0.3201 1.2651 'International Tables Vol C Tables 4.2.6.8 and 6.1.1.4'
N N 0.0061 0.0033 'International Tables Vol C Tables 4.2.6.8 and 6.1.1.4'

loop_
_geom_angle_atom_site_label_1
_geom_angle_atom_site_label_2
_geom_angle_atom_site_label_3
_geom_angle
_geom_angle_site_symmetry_1
_geom_angle_site_symmetry_3
_geom_angle_publ_flag
C70 Cu1 C1 172.07(6) . . ?
C1 N2 C37 122.60(11) . . ?
C1 N2 C3 111.80(10) . . ?
C3 N2 C37 125.60(11) . . ?
C1 N1 C4 123.07(10) . . ?
C1 N1 C2 111.76(10) . . ?
C2 N1 C4 125.14(10) . . ?
N2 C1 Cu1 127.88(9) . . ?
N1 C1 Cu1 128.26(9) . . ?
N1 C1 N2 103.63(10) . . ?
C6 C7 C23 120.44(12) . . ?
C8 C7 C6 118.68(12) . . ?
C8 C7 C23 120.88(12) . . ?
C42 C37 N2 119.24(11) . . ?
C42 C37 C38 122.76(11) . . ?
C38 C37 N2 117.94(11) . . ?
C9 C24 H24 106.2 . . ?
C9 C24 C25 113.94(11) . . ?
C31 C24 H24 106.2 . . ?
C31 C24 C9 109.78(10) . . ?
C31 C24 C25 113.94(11) . . ?
C25 C24 H24 106.2 . . ?
C6 C5 C4 117.70(11) . . ?
C6 C5 C10 121.50(11) . . ?
C4 C5 C10 120.80(11) . . ?
C59 C58 C57 117.68(12) . . ?
C59 C58 C63 118.40(14) . . ?
C63 C58 C57 123.88(12) . . ?
C7 C6 C5 121.53(12) . . ?
C7 C6 H6 119.2 . . ?
C5 C6 H6 119.2 . . ?
C7 C8 H8 119.0 . . ?
C7 C8 C9 122.04(12) . . ?
C9 C8 H8 119.0 . . ?
C5 C4 N1 118.31(11) . . ?
C9 C4 N1 119.11(11) . . ?
C9 C4 C5 122.57(11) . . ?
C37 C42 C41 117.51(12) . . ?
C37 C42 C57 120.47(11) . . ?
C41 C42 C57 122.01(11) . . ?
C8 C9 C24 120.98(11) . . ?
C4 C9 C24 121.56(11) . . ?
C4 C9 C8 117.47(11) . . ?
N2 C3 H3 126.8 . . ?
C2 C3 N2 106.34(11) . . ?
C2 C3 H3 126.8 . . ?
C32 C31 C24 122.39(13) . . ?
C32 C31 C36 118.53(13) . . ?
C36 C31 C24 119.05(12) . . ?
C42 C41 H41 119.2 . . ?
C40 C41 C42 121.55(12) . . ?
C40 C41 H41 119.2 . . ?
C7 C23 H23A 109.5 . . ?
C7 C23 H23B 109.5 . . ?
C7 C23 H23C 109.5 . . ?
H23A C23 H23B 109.5 . . ?
H23A C23 H23C 109.5 . . ?
H23B C23 H23C 109.5 . . ?
C37 C38 C43 120.74(11) . . ?
C39 C38 C37 117.51(12) . . ?
C39 C38 C43 121.71(12) . . ?
N1 C2 H2 126.8 . . ?
C3 C2 N1 106.48(11) . . ?
C3 C2 H2 126.8 . . ?
C31 C32 H32 119.8 . . ?
C31 C32 C33 120.32(14) . . ?
C33 C32 H32 119.8 . . ?
C5 C10 H10 106.3 . . ?
C5 C10 C11 110.68(11) . . ?
C17 C10 C5 111.65(10) . . ?
C17 C10 H10 106.3 . . ?
C17 C10 C11 115.04(11) . . ?
C11 C10 H10 106.3 . . ?
C55 C50 C43 122.37(14) . . ?
C51 C50 C43 118.34(13) . . ?
C51 C50 C55 119.24(14) . . ?
C17 C22 H22 119.4 . . ?
C21 C22 H22 119.4 . . ?
C21 C22 C17 121.10(13) . . ?
C65 C64 C57 122.68(13) . . ?
C65 C64 C69 118.08(13) . . ?
C69 C64 C57 119.18(13) . . ?
C58 C59 H59 119.6 . . ?
C60 C59 C58 120.85(14) . . ?
C60 C59 H59 119.6 . . ?
C22 C17 C10 122.38(12) . . ?
C18 C17 C10 119.83(12) . . ?
C18 C17 C22 117.79(13) . . ?
C45 C44 C43 123.02(13) . . ?
C45 C44 C49 118.59(15) . . ?
C49 C44 C43 118.36(15) . . ?
C38 C43 H43 106.4 . . ?
C50 C43 C38 110.05(11) . . ?
C50 C43 H43 106.4 . . ?
C44 C43 C38 113.93(12) . . ?
C44 C43 C50 112.97(11) . . ?
C44 C43 H43 106.4 . . ?
C58 C57 C42 113.30(11) . . ?
C58 C57 C64 112.25(11) . . ?
C58 C57 H57 105.8 . . ?
C42 C57 C64 113.08(11) . . ?
C42 C57 H57 105.8 . . ?
C64 C57 H57 105.8 . . ?
C41 C40 C56 121.49(12) . . ?
C39 C40 C41 118.83(12) . . ?
C39 C40 C56 119.64(12) . . ?
C30 C25 C24 118.19(13) . . ?
C26 C25 C24 123.41(12) . . ?
C26 C25 C30 118.28(14) . . ?
C38 C39 H39 119.1 . . ?
C40 C39 C38 121.77(12) . . ?
C40 C39 H39 119.1 . . ?
C12 C11 C10 117.68(12) . . ?
C16 C11 C10 124.12(13) . . ?
C16 C11 C12 118.20(14) . . ?
C22 C21 H21 119.9 . . ?
C20 C21 C22 120.29(14) . . ?
C20 C21 H21 119.9 . . ?
C58 C63 H63 119.6 . . ?
C62 C63 C58 120.74(14) . . ?
C62 C63 H63 119.6 . . ?
C21 C20 H20 120.3 . . ?
C21 C20 C19 119.47(14) . . ?
C19 C20 H20 120.3 . . ?
C71 C70 Cu1 171.20(15) . . ?
C32 C33 H33 119.7 . . ?
C34 C33 C32 120.50(15) . . ?
C34 C33 H33 119.7 . . ?
C50 C55 H55 120.0 . . ?
C54 C55 C50 119.90(16) . . ?
C54 C55 H55 120.0 . . ?
C31 C36 H36 119.5 . . ?
C35 C36 C31 120.91(14) . . ?
C35 C36 H36 119.5 . . ?
C25 C30 H30 119.6 . . ?
C29 C30 C25 120.80(17) . . ?
C29 C30 H30 119.6 . . ?
C17 C18 H18 119.3 . . ?
C17 C18 C19 121.30(14) . . ?
C19 C18 H18 119.3 . . ?
C11 C12 H12 119.6 . . ?
C13 C12 C11 120.89(16) . . ?
C13 C12 H12 119.6 . . ?
C20 C19 C18 119.96(14) . . ?
C20 C19 H19 120.0 . . ?
C18 C19 H19 120.0 . . ?
C40 C56 H56A 109.5 . . ?
C40 C56 H56B 109.5 . . ?
C40 C56 H56C 109.5 . . ?
H56A C56 H56B 109.5 . . ?
H56A C56 H56C 109.5 . . ?
H56B C56 H56C 109.5 . . ?
C64 C65 H65 119.7 . . ?
C64 C65 C66 120.66(15) . . ?
C66 C65 H65 119.7 . . ?
C33 C34 H34 120.1 . . ?
C35 C34 C33 119.74(15) . . ?
C35 C34 H34 120.1 . . ?
C64 C69 H69 119.4 . . ?
C68 C69 C64 121.26(16) . . ?
C68 C69 H69 119.4 . . ?
C44 C45 H45 119.6 . . ?
C44 C45 C46 120.82(16) . . ?
C46 C45 H45 119.6 . . ?
C50 C51 H51 119.7 . . ?
C52 C51 C50 120.54(15) . . ?
C52 C51 H51 119.7 . . ?
C66 C67 H67 120.2 . . ?
C68 C67 H67 120.2 . . ?
C68 C67 C66 119.54(15) . . ?
C36 C35 H35 120.0 . . ?
C34 C35 C36 119.98(15) . . ?
C34 C35 H35 120.0 . . ?
C65 C66 H66 119.8 . . ?
C67 C66 C65 120.37(16) . . ?
C67 C66 H66 119.8 . . ?
C77 C72 C71 120.82(15) . . ?
C77 C72 C73 118.09(15) . . ?
C73 C72 C71 121.08(15) . . ?
C25 C26 H26 119.6 . . ?
C25 C26 C27 120.76(15) . . ?
C27 C26 H26 119.6 . . ?
C59 C60 H60 120.0 . . ?
C59 C60 C61 120.07(15) . . ?
C61 C60 H60 120.0 . . ?
C55 C54 H54 119.8 . . ?
C53 C54 C55 120.45(15) . . ?
C53 C54 H54 119.8 . . ?
C70 C71 C72 177.90(17) . . ?
C26 C27 H27 119.8 . . ?
C28 C27 C26 120.41(18) . . ?
C28 C27 H27 119.8 . . ?
C63 C62 H62 119.9 . . ?
C61 C62 C63 120.15(15) . . ?
C61 C62 H62 119.9 . . ?
C72 C77 H77 119.6 . . ?
C76 C77 C72 120.74(16) . . ?
C76 C77 H77 119.6 . . ?
C69 C68 H68 120.0 . . ?
C67 C68 C69 120.07(16) . . ?
C67 C68 H68 120.0 . . ?
C44 C49 H49 119.9 . . ?
C48 C49 C44 120.28(18) . . ?
C48 C49 H49 119.9 . . ?
C60 C61 H61 120.1 . . ?
C62 C61 C60 119.76(16) . . ?
C62 C61 H61 120.1 . . ?
C72 C73 H73 119.5 . . ?
C74 C73 C72 120.92(16) . . ?
C74 C73 H73 119.5 . . ?
C51 C52 H52 120.2 . . ?
C51 C52 C53 119.66(18) . . ?
C53 C52 H52 120.2 . . ?
C54 C53 C52 120.20(16) . . ?
C54 C53 H53 119.9 . . ?
C52 C53 H53 119.9 . . ?
C77 C76 H76 119.7 . . ?
C75 C76 C77 120.51(16) . . ?
C75 C76 H76 119.7 . . ?
C12 C13 H13 119.9 . . ?
C14 C13 C12 120.22(18) . . ?
C14 C13 H13 119.9 . . ?
C76 C75 H75 120.2 . . ?
C76 C75 C74 119.55(16) . . ?
C74 C75 H75 120.2 . . ?
C11 C16 H16 119.7 . . ?
C11 C16 C15 120.60(16) . . ?
C15 C16 H16 119.7 . . ?
C49 C48 H48 119.7 . . ?
C47 C48 C49 120.50(17) . . ?
C47 C48 H48 119.7 . . ?
C13 C14 H14 120.3 . . ?
C15 C14 C13 119.47(16) . . ?
C15 C14 H14 120.3 . . ?
C48 C47 H47 120.1 . . ?
C48 C47 C46 119.84(17) . . ?
C46 C47 H47 120.1 . . ?
C27 C28 H28 120.2 . . ?
C27 C28 C29 119.57(16) . . ?
C29 C28 H28 120.2 . . ?
C30 C29 H29 119.9 . . ?
C28 C29 C30 120.17(16) . . ?
C28 C29 H29 119.9 . . ?
C16 C15 H15 119.7 . . ?
C14 C15 C16 120.57(17) . . ?
C14 C15 H15 119.7 . . ?
C45 C46 H46 120.0 . . ?
C47 C46 C45 119.96(19) . . ?
C47 C46 H46 120.0 . . ?
C73 C74 H74 119.9 . . ?
C75 C74 C73 120.20(17) . . ?
C75 C74 H74 119.9 . . ?

loop_
_geom_bond_atom_site_label_1
_geom_bond_atom_site_label_2
_geom_bond_distance
_geom_bond_site_symmetry_2
_geom_bond_publ_flag
Cu1 C1 1.8869(13) . ?
Cu1 C70 1.8809(16) . ?
N2 C1 1.3609(16) . ?
N2 C37 1.4406(15) . ?
N2 C3 1.3871(17) . ?
N1 C1 1.3601(15) . ?
N1 C4 1.4405(15) . ?
N1 C2 1.3866(16) . ?
C7 C6 1.3949(18) . ?
C7 C8 1.3940(18) . ?
C7 C23 1.5070(18) . ?
C37 C42 1.3979(17) . ?
C37 C38 1.3994(18) . ?
C24 H24 1.0000 . ?
C24 C9 1.5281(17) . ?
C24 C31 1.5263(18) . ?
C24 C25 1.5302(19) . ?
C5 C6 1.4004(17) . ?
C5 C4 1.4022(17) . ?
C5 C10 1.5267(17) . ?
C58 C59 1.3936(19) . ?
C58 C57 1.524(2) . ?
C58 C63 1.395(2) . ?
C6 H6 0.9500 . ?
C8 H8 0.9500 . ?
C8 C9 1.3981(17) . ?
C4 C9 1.3961(17) . ?
C42 C41 1.3986(18) . ?
C42 C57 1.5282(18) . ?
C3 H3 0.9500 . ?
C3 C2 1.3553(18) . ?
C31 C32 1.3939(19) . ?
C31 C36 1.395(2) . ?
C41 H41 0.9500 . ?
C41 C40 1.3972(19) . ?
C23 H23A 0.9800 . ?
C23 H23B 0.9800 . ?
C23 H23C 0.9800 . ?
C38 C43 1.5275(18) . ?
C38 C39 1.3947(18) . ?
C2 H2 0.9500 . ?
C32 H32 0.9500 . ?
C32 C33 1.395(2) . ?
C10 H10 1.0000 . ?
C10 C17 1.5224(18) . ?
C10 C11 1.5334(18) . ?
C50 C43 1.525(2) . ?
C50 C55 1.396(2) . ?
C50 C51 1.391(2) . ?
C22 H22 0.9500 . ?
C22 C17 1.3973(18) . ?
C22 C21 1.390(2) . ?
C64 C57 1.5332(18) . ?
C64 C65 1.383(2) . ?
C64 C69 1.394(2) . ?
C59 H59 0.9500 . ?
C59 C60 1.386(2) . ?
C17 C18 1.3933(19) . ?
C44 C43 1.520(2) . ?
C44 C45 1.389(2) . ?
C44 C49 1.401(2) . ?
C43 H43 1.0000 . ?
C57 H57 1.0000 . ?
C40 C39 1.3941(18) . ?
C40 C56 1.5108(18) . ?
C25 C30 1.403(2) . ?
C25 C26 1.390(2) . ?
C39 H39 0.9500 . ?
C11 C12 1.397(2) . ?
C11 C16 1.387(2) . ?
C21 H21 0.9500 . ?
C21 C20 1.386(2) . ?
C63 H63 0.9500 . ?
C63 C62 1.391(2) . ?
C20 H20 0.9500 . ?
C20 C19 1.388(2) . ?
C70 C71 1.190(2) . ?
C33 H33 0.9500 . ?
C33 C34 1.385(3) . ?
C55 H55 0.9500 . ?
C55 C54 1.395(2) . ?
C36 H36 0.9500 . ?
C36 C35 1.395(2) . ?
C30 H30 0.9500 . ?
C30 C29 1.390(2) . ?
C18 H18 0.9500 . ?
C18 C19 1.393(2) . ?
C12 H12 0.9500 . ?
C12 C13 1.390(2) . ?
C19 H19 0.9500 . ?
C56 H56A 0.9800 . ?
C56 H56B 0.9800 . ?
C56 H56C 0.9800 . ?
C65 H65 0.9500 . ?
C65 C66 1.399(2) . ?
C34 H34 0.9500 . ?
C34 C35 1.381(3) . ?
C69 H69 0.9500 . ?
C69 C68 1.391(2) . ?
C45 H45 0.9500 . ?
C45 C46 1.396(2) . ?
C51 H51 0.9500 . ?
C51 C52 1.388(2) . ?
C67 H67 0.9500 . ?
C67 C66 1.383(3) . ?
C67 C68 1.374(3) . ?
C35 H35 0.9500 . ?
C66 H66 0.9500 . ?
C72 C71 1.437(2) . ?
C72 C77 1.394(2) . ?
C72 C73 1.399(2) . ?
C26 H26 0.9500 . ?
C26 C27 1.393(2) . ?
C60 H60 0.9500 . ?
C60 C61 1.390(2) . ?
C54 H54 0.9500 . ?
C54 C53 1.369(3) . ?
C27 H27 0.9500 . ?
C27 C28 1.384(3) . ?
C62 H62 0.9500 . ?
C62 C61 1.379(2) . ?
C77 H77 0.9500 . ?
C77 C76 1.394(2) . ?
C68 H68 0.9500 . ?
C49 H49 0.9500 . ?
C49 C48 1.392(3) . ?
C61 H61 0.9500 . ?
C73 H73 0.9500 . ?
C73 C74 1.390(2) . ?
C52 H52 0.9500 . ?
C52 C53 1.395(3) . ?
C53 H53 0.9500 . ?
C76 H76 0.9500 . ?
C76 C75 1.378(3) . ?
C13 H13 0.9500 . ?
C13 C14 1.384(3) . ?
C75 H75 0.9500 . ?
C75 C74 1.387(3) . ?
C16 H16 0.9500 . ?
C16 C15 1.399(2) . ?
C48 H48 0.9500 . ?
C48 C47 1.379(3) . ?
C14 H14 0.9500 . ?
C14 C15 1.375(3) . ?
C47 H47 0.9500 . ?
C47 C46 1.384(3) . ?
C28 H28 0.9500 . ?
C28 C29 1.385(3) . ?
C29 H29 0.9500 . ?
C15 H15 0.9500 . ?
C46 H46 0.9500 . ?
C74 H74 0.9500 . ?

loop_
_geom_torsion_atom_site_label_1
_geom_torsion_atom_site_label_2
_geom_torsion_atom_site_label_3
_geom_torsion_atom_site_label_4
_geom_torsion
_geom_torsion_site_symmetry_1
_geom_torsion_site_symmetry_2
_geom_torsion_site_symmetry_3
_geom_torsion_site_symmetry_4
_geom_torsion_publ_flag
N2 C37 C42 C41 -179.36(12) . . . . ?
N2 C37 C42 C57 0.51(19) . . . . ?
N2 C37 C38 C43 2.53(19) . . . . ?
N2 C37 C38 C39 -179.69(12) . . . . ?
N2 C3 C2 N1 0.28(14) . . . . ?
N1 C4 C9 C24 0.05(18) . . . . ?
N1 C4 C9 C8 -179.87(11) . . . . ?
C1 N2 C37 C42 89.32(16) . . . . ?
C1 N2 C37 C38 -88.13(15) . . . . ?
C1 N2 C3 C2 -0.16(15) . . . . ?
C1 N1 C4 C5 -97.06(14) . . . . ?
C1 N1 C4 C9 81.65(15) . . . . ?
C1 N1 C2 C3 -0.32(15) . . . . ?
C7 C8 C9 C24 -179.33(12) . . . . ?
C7 C8 C9 C4 0.6(2) . . . . ?
C37 N2 C1 Cu1 -5.86(17) . . . . ?
C37 N2 C1 N1 179.25(11) . . . . ?
C37 N2 C3 C2 -179.42(11) . . . . ?
C37 C42 C41 C40 -0.3(2) . . . . ?
C37 C42 C57 C58 96.34(14) . . . . ?
C37 C42 C57 C64 -134.48(13) . . . . ?
C37 C38 C43 C50 144.41(13) . . . . ?
C37 C38 C43 C44 -87.53(15) . . . . ?
C37 C38 C39 C40 -1.6(2) . . . . ?
C24 C31 C32 C33 -176.49(12) . . . . ?
C24 C31 C36 C35 176.73(13) . . . . ?
C24 C25 C30 C29 -177.14(15) . . . . ?
C24 C25 C26 C27 176.07(15) . . . . ?
C5 C4 C9 C24 178.70(12) . . . . ?
C5 C4 C9 C8 -1.22(19) . . . . ?
C5 C10 C17 C22 -53.08(16) . . . . ?
C5 C10 C17 C18 127.29(13) . . . . ?
C5 C10 C11 C12 -68.45(16) . . . . ?
C5 C10 C11 C16 111.45(15) . . . . ?
C58 C59 C60 C61 1.9(3) . . . . ?
C58 C63 C62 C61 1.3(2) . . . . ?
C6 C7 C8 C9 0.4(2) . . . . ?
C6 C5 C4 N1 179.44(11) . . . . ?
C6 C5 C4 C9 0.78(19) . . . . ?
C6 C5 C10 C17 82.52(15) . . . . ?
C6 C5 C10 C11 -47.01(16) . . . . ?
C8 C7 C6 C5 -0.9(2) . . . . ?
C4 N1 C1 Cu1 3.25(18) . . . . ?
C4 N1 C1 N2 178.11(10) . . . . ?
C4 N1 C2 C3 -178.16(11) . . . . ?
C4 C5 C6 C7 0.31(19) . . . . ?
C4 C5 C10 C17 -98.11(14) . . . . ?
C4 C5 C10 C11 132.36(12) . . . . ?
C42 C37 C38 C43 -174.82(13) . . . . ?
C42 C37 C38 C39 3.0(2) . . . . ?
C42 C41 C40 C39 1.6(2) . . . . ?
C42 C41 C40 C56 179.39(14) . . . . ?
C9 C24 C31 C32 88.45(15) . . . . ?
C9 C24 C31 C36 -89.40(14) . . . . ?
C9 C24 C25 C30 -178.22(12) . . . . ?
C9 C24 C25 C26 5.77(19) . . . . ?
C3 N2 C1 Cu1 174.85(9) . . . . ?
C3 N2 C1 N1 -0.04(14) . . . . ?
C3 N2 C37 C42 -91.50(16) . . . . ?
C3 N2 C37 C38 91.06(16) . . . . ?
C31 C24 C9 C8 -58.94(16) . . . . ?
C31 C24 C9 C4 121.14(13) . . . . ?
C31 C24 C25 C30 -51.19(17) . . . . ?
C31 C24 C25 C26 132.81(14) . . . . ?
C31 C32 C33 C34 -0.5(2) . . . . ?
C31 C36 C35 C34 0.1(2) . . . . ?
C41 C42 C57 C58 -83.79(16) . . . . ?
C41 C42 C57 C64 45.38(18) . . . . ?
C41 C40 C39 C38 -0.7(2) . . . . ?
C23 C7 C6 C5 -179.90(12) . . . . ?
C23 C7 C8 C9 179.43(13) . . . . ?
C38 C37 C42 C41 -2.0(2) . . . . ?
C38 C37 C42 C57 177.82(12) . . . . ?
C2 N1 C1 Cu1 -174.64(9) . . . . ?
C2 N1 C1 N2 0.22(13) . . . . ?
C2 N1 C4 C5 80.55(16) . . . . ?
C2 N1 C4 C9 -100.74(15) . . . . ?
C32 C31 C36 C35 -1.2(2) . . . . ?
C32 C33 C34 C35 -0.6(2) . . . . ?
C10 C5 C6 C7 179.70(12) . . . . ?
C10 C5 C4 N1 0.05(17) . . . . ?
C10 C5 C4 C9 -178.61(12) . . . . ?
C10 C17 C18 C19 177.15(13) . . . . ?
C10 C11 C12 C13 178.96(15) . . . . ?
C10 C11 C16 C15 -177.82(15) . . . . ?
C50 C55 C54 C53 -0.4(2) . . . . ?
C50 C51 C52 C53 0.7(3) . . . . ?
C22 C17 C18 C19 -2.5(2) . . . . ?
C22 C21 C20 C19 -1.6(2) . . . . ?
C64 C65 C66 C67 0.5(3) . . . . ?
C64 C69 C68 C67 0.7(3) . . . . ?
C59 C58 C57 C42 -157.17(12) . . . . ?
C59 C58 C57 C64 73.24(15) . . . . ?
C59 C58 C63 C62 -0.9(2) . . . . ?
C59 C60 C61 C62 -1.5(3) . . . . ?
C17 C10 C11 C12 163.84(13) . . . . ?
C17 C10 C11 C16 -16.26(19) . . . . ?
C17 C22 C21 C20 -1.0(2) . . . . ?
C17 C18 C19 C20 0.0(2) . . . . ?
C44 C45 C46 C47 -0.3(3) . . . . ?
C44 C49 C48 C47 0.1(3) . . . . ?
C43 C38 C39 C40 176.20(14) . . . . ?
C43 C50 C55 C54 -176.39(14) . . . . ?
C43 C50 C51 C52 176.34(15) . . . . ?
C43 C44 C45 C46 -177.31(15) . . . . ?
C43 C44 C49 C48 177.50(14) . . . . ?
C57 C58 C59 C60 -178.25(14) . . . . ?
C57 C58 C63 C62 176.53(14) . . . . ?
C57 C42 C41 C40 179.81(13) . . . . ?
C57 C64 C65 C66 -176.67(14) . . . . ?
C57 C64 C69 C68 176.21(14) . . . . ?
C25 C24 C9 C8 70.23(16) . . . . ?
C25 C24 C9 C4 -109.69(14) . . . . ?
C25 C24 C31 C32 -40.72(17) . . . . ?
C25 C24 C31 C36 141.43(13) . . . . ?
C25 C30 C29 C28 0.8(3) . . . . ?
C25 C26 C27 C28 0.9(3) . . . . ?
C39 C38 C43 C50 -33.28(18) . . . . ?
C39 C38 C43 C44 94.78(16) . . . . ?
C11 C10 C17 C22 74.13(16) . . . . ?
C11 C10 C17 C18 -105.49(14) . . . . ?
C11 C12 C13 C14 -1.1(3) . . . . ?
C11 C16 C15 C14 -1.2(3) . . . . ?
C21 C22 C17 C10 -176.62(13) . . . . ?
C21 C22 C17 C18 3.0(2) . . . . ?
C21 C20 C19 C18 2.1(2) . . . . ?
C63 C58 C59 C60 -0.6(2) . . . . ?
C63 C58 C57 C42 25.37(18) . . . . ?
C63 C58 C57 C64 -104.23(15) . . . . ?
C63 C62 C61 C60 0.0(3) . . . . ?
C33 C34 C35 C36 0.8(2) . . . . ?
C55 C50 C43 C38 104.65(15) . . . . ?
C55 C50 C43 C44 -23.94(18) . . . . ?
C55 C50 C51 C52 -1.3(2) . . . . ?
C55 C54 C53 C52 -0.1(3) . . . . ?
C36 C31 C32 C33 1.4(2) . . . . ?
C30 C25 C26 C27 0.1(2) . . . . ?
C12 C11 C16 C15 2.1(2) . . . . ?
C12 C13 C14 C15 1.9(3) . . . . ?
C56 C40 C39 C38 -178.46(14) . . . . ?
C65 C64 C57 C58 20.49(18) . . . . ?
C65 C64 C57 C42 -109.22(15) . . . . ?
C65 C64 C69 C68 -1.0(2) . . . . ?
C69 C64 C57 C58 -156.60(13) . . . . ?
C69 C64 C57 C42 73.69(16) . . . . ?
C69 C64 C65 C66 0.4(2) . . . . ?
C45 C44 C43 C38 -22.48(19) . . . . ?
C45 C44 C43 C50 104.07(16) . . . . ?
C45 C44 C49 C48 -0.6(2) . . . . ?
C51 C50 C43 C38 -72.86(16) . . . . ?
C51 C50 C43 C44 158.56(13) . . . . ?
C51 C50 C55 C54 1.1(2) . . . . ?
C51 C52 C53 C54 -0.1(3) . . . . ?
C66 C67 C68 C69 0.3(3) . . . . ?
C72 C77 C76 C75 0.1(3) . . . . ?
C72 C73 C74 C75 0.0(3) . . . . ?
C26 C25 C30 C29 -0.9(2) . . . . ?
C26 C27 C28 C29 -1.1(3) . . . . ?
C71 C72 C77 C76 178.98(15) . . . . ?
C71 C72 C73 C74 -179.01(16) . . . . ?
C27 C28 C29 C30 0.2(3) . . . . ?
C77 C72 C73 C74 -0.1(2) . . . . ?
C77 C76 C75 C74 -0.2(3) . . . . ?
C68 C67 C66 C65 -0.9(3) . . . . ?
C49 C44 C43 C38 159.48(13) . . . . ?
C49 C44 C43 C50 -73.97(16) . . . . ?
C49 C44 C45 C46 0.7(2) . . . . ?
C49 C48 C47 C46 0.3(3) . . . . ?
C73 C72 C77 C76 0.0(2) . . . . ?
C76 C75 C74 C73 0.2(3) . . . . ?
C13 C14 C15 C16 -0.8(3) . . . . ?
C16 C11 C12 C13 -0.9(2) . . . . ?
C48 C47 C46 C45 -0.2(3) . . . . ?
